data_7053619
loop_
_publ_author_name
'Xu, Bin'
'Fang, Honghua'
'Dong, Yujie'
'Chen, Feipeng'
'Chen, Qidai'
'Sun, Hongbo'
'Tian, Wenjing'

_publ_section_title
;
 Solid state emission enhancement of 9,10-distyrylanthracene derivatives
 and amplified spontaneous emission from a large single crystal
;
_journal_issue 9
_journal_name_full 'New Journal of Chemistry'
_journal_page_first 1838
_journal_paper_doi 10.1039/c0nj00300j
_journal_volume 34
_journal_year 2010
_chemical_formula_moiety 'C32 H26'
_chemical_formula_sum 'C32 H26'
_chemical_formula_weight 410.53
_chemical_melting_point ?
_chemical_name_systematic
;
?
;
_space_group_IT_number 14
_symmetry_cell_setting monoclinic
_symmetry_space_group_name_Hall '-P 2ybc'
_symmetry_space_group_name_H-M 'P 1 21/c 1'
_atom_sites_solution_hydrogens geom
_atom_sites_solution_primary direct
_atom_sites_solution_secondary difmap
_audit_creation_method SHELXL-97
_cell_angle_alpha 90.00
_cell_angle_beta 94.84(3)
_cell_angle_gamma 90.00
_cell_formula_units_Z 2
_cell_length_a 5.4103(11)
_cell_length_b 9.7287(19)
_cell_length_c 21.814(4)
_cell_measurement_temperature 293(2)
_cell_volume 1144.1(4)
_computing_cell_refinement Process-auto
_computing_data_collection Process-auto
_computing_data_reduction Process-auto
_computing_molecular_graphics SHELXP-97
_computing_publication_material SHELXTL
_computing_structure_refinement 'SHELXL-97 (Sheldrick, 1997)'
_computing_structure_solution 'SHELXS-97 (Sheldrick, 1990)'
_diffrn_ambient_temperature 293(2)
_diffrn_measured_fraction_theta_full 0.992
_diffrn_measured_fraction_theta_max 0.992
_diffrn_measurement_device_type 'Rigaku RAXIS-RAPID'
_diffrn_measurement_method omega-scan
_diffrn_radiation_monochromator graphite
_diffrn_radiation_source 'fine-focus sealed tube'
_diffrn_radiation_type MoK\a
_diffrn_radiation_wavelength 0.71073
_diffrn_reflns_av_R_equivalents 0.1441
_diffrn_reflns_av_sigmaI/netI 0.1269
_diffrn_reflns_limit_h_max 6
_diffrn_reflns_limit_h_min -7
_diffrn_reflns_limit_k_max 12
_diffrn_reflns_limit_k_min -12
_diffrn_reflns_limit_l_max 28
_diffrn_reflns_limit_l_min -28
_diffrn_reflns_number 10691
_diffrn_reflns_theta_full 27.48
_diffrn_reflns_theta_max 27.48
_diffrn_reflns_theta_min 3.51
_diffrn_standards_decay_% 0
_diffrn_standards_interval_count 0
_diffrn_standards_interval_time 0
_diffrn_standards_number 0
_exptl_absorpt_coefficient_mu 0.067
_exptl_absorpt_correction_T_max 0.9968
_exptl_absorpt_correction_T_min 0.9709
_exptl_absorpt_correction_type multi-scan
_exptl_crystal_colour yellow
_exptl_crystal_density_diffrn 1.192
_exptl_crystal_density_method 'not measured'
_exptl_crystal_description block
_exptl_crystal_F_000 436
_exptl_crystal_size_max 0.44
_exptl_crystal_size_mid 0.21
_exptl_crystal_size_min 0.05
_refine_diff_density_max 0.139
_refine_diff_density_min -0.188
_refine_diff_density_rms 0.038
_refine_ls_extinction_method none
_refine_ls_goodness_of_fit_ref 1.022
_refine_ls_hydrogen_treatment constr
_refine_ls_matrix_type full
_refine_ls_number_parameters 146
_refine_ls_number_reflns 2592
_refine_ls_number_restraints 0
_refine_ls_restrained_S_all 1.022
_refine_ls_R_factor_all 0.2362
_refine_ls_R_factor_gt 0.0990
_refine_ls_shift/su_max 0.001
_refine_ls_shift/su_mean 0.000
_refine_ls_structure_factor_coef Fsqd
_refine_ls_weighting_details 'calc w=1/[\s^2^(Fo^2^)+(0.0746P)^2^+0.0154P] where P=(Fo^2^+2Fc^2^)/3'
_refine_ls_weighting_scheme calc
_refine_ls_wR_factor_gt 0.1602
_refine_ls_wR_factor_ref 0.2074
_reflns_number_gt 1016
_reflns_number_total 2592
_reflns_threshold_expression >2sigma(I)
_cod_data_source_file c0nj00300j.txt
_cod_data_source_block dx
_cod_depositor_comments
;
The following automatic conversions were performed:

'_chemical_melting_point' value 'not measured' was changed to '?' -
the value is undefined or not given.

'_symmetry_cell_setting' value
'Monoclinic' changed to 'monoclinic' according to
/home/saulius/struct/CIF-dictionaries/cif_core.dic dictionary named
'cif_core.dic' version 2.4.2 from 2011-04-26.

Automatic conversion script
Id: cif_fix_values 1891 2012-01-12 08:04:46Z andrius 
;
_cod_original_sg_symbol_H-M P2(1)/c
_cod_database_code 7053619

loop_
_symmetry_equiv_pos_as_xyz
'x, y, z'
'-x, y+1/2, -z+1/2'
'-x, -y, -z'
'x, -y-1/2, z-1/2'

loop_
_atom_site_label
_atom_site_type_symbol
_atom_site_fract_x
_atom_site_fract_y
_atom_site_fract_z
_atom_site_U_iso_or_equiv
_atom_site_adp_type
_atom_site_occupancy
_atom_site_symmetry_multiplicity
_atom_site_calc_flag
_atom_site_refinement_flags
C1 C 1.1130(7) 0.7980(5) 0.3508(2) 0.0952(16) Uani 1 1 d .
H1A H 1.0914 0.7017 0.3584 0.143 Uiso 1 1 calc R
H1B H 1.0883 0.8491 0.3874 0.143 Uiso 1 1 calc R
H1C H 1.2777 0.8140 0.3391 0.143 Uiso 1 1 calc R
C2 C 0.9260(7) 0.8439(5) 0.29930(19) 0.0662(12) Uani 1 1 d .
C3 C 0.9304(8) 0.7900(5) 0.2416(2) 0.0923(16) Uani 1 1 d .
H3 H 1.0507 0.7251 0.2344 0.111 Uiso 1 1 calc R
C4 C 0.7626(7) 0.8288(5) 0.19411(19) 0.0845(14) Uani 1 1 d .
H4 H 0.7712 0.7891 0.1556 0.101 Uiso 1 1 calc R
C5 C 0.5827(6) 0.9248(4) 0.20212(17) 0.0570(10) Uani 1 1 d .
C6 C 0.5792(8) 0.9800(5) 0.25989(18) 0.0803(13) Uani 1 1 d .
H6 H 0.4611 1.0461 0.2672 0.096 Uiso 1 1 calc R
C7 C 0.7478(8) 0.9391(5) 0.30742(19) 0.0822(14) Uani 1 1 d .
H7 H 0.7393 0.9780 0.3461 0.099 Uiso 1 1 calc R
C8 C 0.3999(7) 0.9672(4) 0.15272(17) 0.0610(11) Uani 1 1 d .
H8 H 0.2878 1.0346 0.1625 0.073 Uiso 1 1 calc R
C9 C 0.3761(6) 0.9213(4) 0.09642(17) 0.0539(10) Uani 1 1 d .
H9 H 0.4903 0.8556 0.0860 0.065 Uiso 1 1 calc R
C10 C 0.1849(5) 0.9633(4) 0.04732(14) 0.0440(9) Uani 1 1 d .
C11 C 0.0077(5) 0.8669(3) 0.02434(15) 0.0430(8) Uani 1 1 d .
C12 C 0.0052(6) 0.7304(4) 0.04763(18) 0.0563(10) Uani 1 1 d .
H12 H 0.1274 0.7038 0.0778 0.068 Uiso 1 1 calc R
C13 C -0.1694(7) 0.6384(4) 0.02719(19) 0.0690(12) Uani 1 1 d .
H13 H -0.1650 0.5495 0.0430 0.083 Uiso 1 1 calc R
C14 C 0.1798(5) 1.0956(4) 0.02274(15) 0.0455(9) Uani 1 1 d .
C15 C 0.3619(6) 1.1958(4) 0.04153(18) 0.0569(10) Uani 1 1 d .
H15 H 0.4886 1.1724 0.0712 0.068 Uiso 1 1 calc R
C16 C 0.3567(7) 1.3239(4) 0.01769(19) 0.0685(12) Uani 1 1 d .
H16 H 0.4781 1.3872 0.0312 0.082 Uiso 1 1 calc R

loop_
_atom_site_aniso_label
_atom_site_aniso_U_11
_atom_site_aniso_U_22
_atom_site_aniso_U_33
_atom_site_aniso_U_23
_atom_site_aniso_U_13
_atom_site_aniso_U_12
C1 0.073(3) 0.141(4) 0.066(3) 0.028(3) -0.028(2) -0.005(3)
C2 0.055(2) 0.091(3) 0.049(3) 0.015(2) -0.0168(19) -0.007(2)
C3 0.075(3) 0.134(4) 0.063(3) -0.005(3) -0.024(2) 0.030(3)
C4 0.073(3) 0.125(4) 0.052(3) -0.008(3) -0.017(2) 0.025(3)
C5 0.054(2) 0.073(3) 0.041(2) 0.0061(19) -0.0128(18) 0.0012(19)
C6 0.091(3) 0.099(3) 0.047(3) -0.008(2) -0.018(2) 0.026(3)
C7 0.093(3) 0.106(4) 0.043(3) -0.005(2) -0.020(2) 0.005(3)
C8 0.060(2) 0.072(3) 0.049(3) -0.002(2) -0.010(2) 0.007(2)
C9 0.0417(18) 0.067(2) 0.050(2) 0.004(2) -0.0106(18) 0.0002(17)
C10 0.0421(18) 0.049(2) 0.039(2) -0.0009(17) -0.0069(16) -0.0030(15)
C11 0.0403(18) 0.046(2) 0.041(2) 0.0001(17) -0.0053(15) 0.0000(15)
C12 0.054(2) 0.055(3) 0.058(2) 0.003(2) -0.0055(19) 0.0016(18)
C13 0.077(3) 0.055(3) 0.072(3) 0.007(2) -0.009(2) -0.013(2)
C14 0.0402(18) 0.055(2) 0.039(2) -0.0031(18) -0.0066(15) -0.0077(16)
C15 0.049(2) 0.068(3) 0.051(2) -0.003(2) -0.0094(17) -0.0124(19)
C16 0.074(3) 0.062(3) 0.066(3) -0.001(2) -0.012(2) -0.025(2)

loop_
_atom_type_symbol
_atom_type_description
_atom_type_scat_dispersion_real
_atom_type_scat_dispersion_imag
_atom_type_scat_source
C C 0.0033 0.0016 'International Tables Vol C Tables 4.2.6.8 and 6.1.1.4'
H H 0.0000 0.0000 'International Tables Vol C Tables 4.2.6.8 and 6.1.1.4'

loop_
_geom_angle_atom_site_label_1
_geom_angle_atom_site_label_2
_geom_angle_atom_site_label_3
_geom_angle
_geom_angle_site_symmetry_1
_geom_angle_site_symmetry_3
C2 C1 H1A 109.5 . .
C2 C1 H1B 109.5 . .
H1A C1 H1B 109.5 . .
C2 C1 H1C 109.5 . .
H1A C1 H1C 109.5 . .
H1B C1 H1C 109.5 . .
C7 C2 C3 116.7(4) . .
C7 C2 C1 122.8(4) . .
C3 C2 C1 120.5(4) . .
C2 C3 C4 121.9(4) . .
C2 C3 H3 119.0 . .
C4 C3 H3 119.0 . .
C5 C4 C3 121.5(4) . .
C5 C4 H4 119.2 . .
C3 C4 H4 119.2 . .
C4 C5 C6 116.7(3) . .
C4 C5 C8 122.9(4) . .
C6 C5 C8 120.4(4) . .
C5 C6 C7 121.2(4) . .
C5 C6 H6 119.4 . .
C7 C6 H6 119.4 . .
C2 C7 C6 122.0(4) . .
C2 C7 H7 119.0 . .
C6 C7 H7 119.0 . .
C9 C8 C5 127.3(4) . .
C9 C8 H8 116.4 . .
C5 C8 H8 116.4 . .
C8 C9 C10 126.4(4) . .
C8 C9 H9 116.8 . .
C10 C9 H9 116.8 . .
C14 C10 C11 119.3(3) . .
C14 C10 C9 121.5(3) . .
C11 C10 C9 119.2(3) . .
C10 C11 C12 121.5(3) . .
C10 C11 C14 120.6(3) . 3_575
C12 C11 C14 117.9(3) . 3_575
C13 C12 C11 121.9(3) . .
C13 C12 H12 119.0 . .
C11 C12 H12 119.0 . .
C12 C13 C16 120.2(4) . 3_575
C12 C13 H13 119.9 . .
C16 C13 H13 119.9 3_575 .
C10 C14 C15 122.1(3) . .
C10 C14 C11 120.2(3) . 3_575
C15 C14 C11 117.7(3) . 3_575
C16 C15 C14 122.0(4) . .
C16 C15 H15 119.0 . .
C14 C15 H15 119.0 . .
C15 C16 C13 120.2(4) . 3_575
C15 C16 H16 119.9 . .
C13 C16 H16 119.9 3_575 .

loop_
_geom_bond_atom_site_label_1
_geom_bond_atom_site_label_2
_geom_bond_distance
_geom_bond_site_symmetry_2
C1 C2 1.514(5) .
C1 H1A 0.9600 .
C1 H1B 0.9600 .
C1 H1C 0.9600 .
C2 C7 1.360(6) .
C2 C3 1.365(6) .
C3 C4 1.372(5) .
C3 H3 0.9300 .
C4 C5 1.371(5) .
C4 H4 0.9300 .
C5 C6 1.371(5) .
C5 C8 1.460(5) .
C6 C7 1.380(5) .
C6 H6 0.9300 .
C7 H7 0.9300 .
C8 C9 1.303(5) .
C8 H8 0.9300 .
C9 C10 1.482(4) .
C9 H9 0.9300 .
C10 C14 1.394(4) .
C10 C11 1.403(4) .
C11 C12 1.422(5) .
C11 C14 1.429(4) 3_575
C12 C13 1.350(5) .
C12 H12 0.9300 .
C13 C16 1.398(5) 3_575
C13 H13 0.9300 .
C14 C15 1.422(4) .
C14 C11 1.429(4) 3_575
C15 C16 1.349(5) .
C15 H15 0.9300 .
C16 C13 1.398(5) 3_575
C16 H16 0.9300 .
